data_7012840
loop_
_publ_author_name
'Iwatsuki, Satoshi'
'Kashiwamura, Shinsaku'
'Kashiwabara, Kazuo'
'Suzuki, Takayoshi'
'Takagi, Hideo D.'

_publ_section_title
;
 Syntheses, crystal structures and isomerization kinetics of a series
 of [Co(dtc)~2~{P(OMe)~3-n~Ph~n~}~2~]^+^ (n = 0--2) complexes
 (dtc^-^ = N,N-dimethyldithiocarbamate): role of \s-donicity, \p-acidity,
 and cone angle of the P-ligands in the trans influence and trans effect
;
_journal_coden_ASTM DTARAF
_journal_issue 11
_journal_name_full 'Dalton Transactions'
_journal_page_first 2280
_journal_page_last 2292
_journal_paper_doi 10.1039/b301712e
_journal_year 2003
_chemical_formula_moiety 'C22 H34 Co N2 O4 P2 S4 1+, F6 P 1-'
_chemical_formula_sum 'C22 H34 Co F6 N2 O4 P3 S4'
_chemical_formula_weight 784.59
_chemical_name_common cis-[Co(dtc)~2~{P(OMe)~2~Ph}~2~]PF~6~
_chemical_name_systematic
; 
cis-Bis(dimethyldithiocarbamato)bis(dimethyl phenylphosphonito)cobalt(III)
Hexafluorophosphate
;
_space_group_IT_number 14
_symmetry_cell_setting monoclinic
_symmetry_space_group_name_Hall '-P 2ybc'
_symmetry_space_group_name_H-M 'P 1 21/c 1'
_atom_sites_solution_hydrogens geom
_atom_sites_solution_primary direct
_atom_sites_solution_secondary difmap
_audit_creation_method SHELXL-97
_cell_angle_alpha 90.00
_cell_angle_beta 94.91(2)
_cell_angle_gamma 90.00
_cell_formula_units_Z 4
_cell_length_a 11.732(3)
_cell_length_b 19.827(5)
_cell_length_c 14.553(3)
_cell_measurement_reflns_used 25
_cell_measurement_temperature 296(2)
_cell_measurement_theta_max 14.7
_cell_measurement_theta_min 13.9
_cell_volume 3372.8(14)
_computing_cell_refinement 'MSC/AFC Diffractometer Control'
_computing_data_collection 'MSC/AFC Diffractometer Control'
_computing_data_reduction 'teXsan Ver. 1.11'
_computing_molecular_graphics 'ORTEP in teXsan'
_computing_publication_material 'SHELXL-97 (Sheldrick, 1997)'
_computing_structure_refinement 'SHELXL-97 (Sheldrick, 1997)'
_computing_structure_solution 'SHELXS-86 (Sheldrick, 1990)'
_diffrn_ambient_temperature 296(2)
_diffrn_measured_fraction_theta_full 0.999
_diffrn_measured_fraction_theta_max 0.999
_diffrn_measurement_device_type 'Rigaku AFC5R'
_diffrn_measurement_method \w-2\q
_diffrn_radiation_monochromator graphite
_diffrn_radiation_source 'rotating anode'
_diffrn_radiation_type 'Mo K\a'
_diffrn_radiation_wavelength 0.71069
_diffrn_reflns_av_R_equivalents 0.1070
_diffrn_reflns_av_sigmaI/netI 0.5270
_diffrn_reflns_limit_h_max 15
_diffrn_reflns_limit_h_min 0
_diffrn_reflns_limit_k_max 25
_diffrn_reflns_limit_k_min 0
_diffrn_reflns_limit_l_max 18
_diffrn_reflns_limit_l_min -18
_diffrn_reflns_number 8092
_diffrn_reflns_theta_full 27.49
_diffrn_reflns_theta_max 27.49
_diffrn_reflns_theta_min 2.55
_diffrn_standards_decay_% 1.51
_diffrn_standards_interval_count 150
_diffrn_standards_number 3
_exptl_absorpt_coefficient_mu 0.963
_exptl_absorpt_correction_T_max 1.000
_exptl_absorpt_correction_T_min 0.964
_exptl_absorpt_correction_type psi-scan
_exptl_absorpt_process_details '(North, Phillips & Mathews, 1968)'
_exptl_crystal_colour red-orange
_exptl_crystal_density_diffrn 1.545
_exptl_crystal_density_method 'not measured'
_exptl_crystal_description prism
_exptl_crystal_F_000 1608
_exptl_crystal_size_max 0.22
_exptl_crystal_size_mid 0.20
_exptl_crystal_size_min 0.16
_refine_diff_density_max 0.485
_refine_diff_density_min -0.624
_refine_diff_density_rms 0.096
_refine_ls_extinction_method none
_refine_ls_goodness_of_fit_ref 0.976
_refine_ls_hydrogen_treatment constr
_refine_ls_matrix_type full
_refine_ls_number_parameters 379
_refine_ls_number_reflns 7728
_refine_ls_number_restraints 0
_refine_ls_restrained_S_all 0.976
_refine_ls_R_factor_all 0.3883
_refine_ls_R_factor_gt 0.0571
_refine_ls_shift/su_max 0.012
_refine_ls_shift/su_mean 0.001
_refine_ls_structure_factor_coef Fsqd
_refine_ls_weighting_details 'calc w=1/[\s^2^(Fo^2^)+(0.0100P)^2^+0.0000P] where P=(Fo^2^+2Fc^2^)/3'
_refine_ls_weighting_scheme calc
_refine_ls_wR_factor_gt 0.0916
_refine_ls_wR_factor_ref 0.1318
_reflns_number_gt 1687
_reflns_number_total 7728
_reflns_threshold_expression 'I > 2\s(I)'
_cod_data_source_file b301712e.txt
_cod_data_source_block cisPPhOMe2
_cod_database_code 7012840

loop_
_symmetry_equiv_pos_as_xyz
'x, y, z'
'-x, y+1/2, -z+1/2'
'-x, -y, -z'
'x, -y-1/2, z-1/2'

loop_
_atom_site_label
_atom_site_type_symbol
_atom_site_fract_x
_atom_site_fract_y
_atom_site_fract_z
_atom_site_U_iso_or_equiv
_atom_site_adp_type
_atom_site_occupancy
_atom_site_symmetry_multiplicity
_atom_site_calc_flag
_atom_site_refinement_flags
_atom_site_disorder_assembly
_atom_site_disorder_group
Co Co 0.78059(9) 0.11973(6) 0.10945(7) 0.0447(3) Uani 1 1 d . . .
S1 S 0.64138(17) 0.07894(11) 0.00755(15) 0.0502(6) Uani 1 1 d . . .
S2 S 0.87820(18) 0.05461(11) 0.01309(15) 0.0486(6) Uani 1 1 d . . .
S3 S 0.94138(19) 0.16452(12) 0.18233(15) 0.0576(7) Uani 1 1 d . . .
S4 S 0.8189(2) 0.21045(12) 0.01937(15) 0.0550(7) Uani 1 1 d . . .
P1 P 0.7654(2) 0.02960(13) 0.19834(17) 0.0557(7) Uani 1 1 d . . .
P2 P 0.6714(2) 0.18414(12) 0.19008(15) 0.0508(7) Uani 1 1 d . . .
P3 P 0.3018(3) 0.1132(2) 0.4381(3) 0.1036(11) Uani 1 1 d . . .
F1 F 0.2709(8) 0.1416(4) 0.5279(5) 0.204(4) Uani 1 1 d . . .
F2 F 0.3734(8) 0.1768(4) 0.4266(8) 0.238(5) Uani 1 1 d . . .
F3 F 0.1994(8) 0.1495(5) 0.3854(6) 0.219(5) Uani 1 1 d . . .
F4 F 0.4067(7) 0.0752(5) 0.4791(6) 0.237(5) Uani 1 1 d . . .
F5 F 0.2256(8) 0.0541(4) 0.4529(7) 0.228(5) Uani 1 1 d . . .
F6 F 0.3409(9) 0.0880(4) 0.3462(5) 0.209(4) Uani 1 1 d . . .
O1 O 0.6481(5) 0.0295(3) 0.2463(4) 0.0615(17) Uani 1 1 d . . .
O2 O 0.8675(5) 0.0201(4) 0.2749(4) 0.088(2) Uani 1 1 d . . .
O4 O 0.6905(5) 0.1656(3) 0.2966(4) 0.0722(19) Uani 1 1 d . . .
O5 O 0.5419(4) 0.1740(3) 0.1542(4) 0.0640(17) Uani 1 1 d . . .
N1 N 0.7305(6) -0.0094(3) -0.1089(5) 0.0489(19) Uani 1 1 d . . .
N2 N 1.0024(7) 0.2760(4) 0.0945(5) 0.071(2) Uani 1 1 d . . .
C1 C 0.7467(6) 0.0341(4) -0.0419(5) 0.041(2) Uani 1 1 d . . .
C2 C 0.6170(7) -0.0240(4) -0.1518(6) 0.073(3) Uani 1 1 d . . .
H2A H 0.5768 0.0175 -0.1652 0.087 Uiso 1 1 calc R . .
H2B H 0.5759 -0.0506 -0.1105 0.087 Uiso 1 1 calc R . .
H2C H 0.6233 -0.0485 -0.2080 0.087 Uiso 1 1 calc R . .
C3 C 0.8233(6) -0.0507(4) -0.1415(5) 0.056(2) Uani 1 1 d . . .
H3A H 0.8337 -0.0903 -0.1038 0.071 Uiso 1 1 calc R . .
H3B H 0.8928 -0.0250 -0.1375 0.071 Uiso 1 1 calc R . .
H3C H 0.8037 -0.0637 -0.2044 0.071 Uiso 1 1 calc R . .
C4 C 0.9324(7) 0.2243(4) 0.0976(6) 0.055(2) Uani 1 1 d . . .
C5 C 1.1004(8) 0.2838(5) 0.1657(6) 0.110(4) Uani 1 1 d . . .
H5A H 1.1577 0.2507 0.1557 0.134 Uiso 1 1 calc R . .
H5B H 1.0743 0.2777 0.2259 0.134 Uiso 1 1 calc R . .
H5C H 1.1324 0.3282 0.1614 0.134 Uiso 1 1 calc R . .
C6 C 0.9832(9) 0.3280(5) 0.0239(7) 0.118(5) Uani 1 1 d . . .
H6A H 1.0216 0.3687 0.0446 0.127 Uiso 1 1 calc R . .
H6B H 0.9026 0.3366 0.0128 0.127 Uiso 1 1 calc R . .
H6C H 1.0127 0.3130 -0.0321 0.127 Uiso 1 1 calc R . .
C11 C 0.7710(9) -0.0536(5) 0.1462(6) 0.062(3) Uani 1 1 d . . .
C12 C 0.6672(9) -0.0846(5) 0.1123(7) 0.076(3) Uani 1 1 d . . .
H12 H 0.5974 -0.0632 0.1168 0.085 Uiso 1 1 calc R . .
C13 C 0.6726(11) -0.1491(5) 0.0714(7) 0.098(4) Uani 1 1 d . . .
H13 H 0.6048 -0.1702 0.0496 0.115 Uiso 1 1 calc R . .
C14 C 0.7725(12) -0.1809(5) 0.0628(8) 0.100(4) Uani 1 1 d . . .
H14 H 0.7731 -0.2229 0.0346 0.118 Uiso 1 1 calc R . .
C15 C 0.8734(11) -0.1509(6) 0.0957(7) 0.093(4) Uani 1 1 d . . .
H15 H 0.9427 -0.1728 0.0905 0.114 Uiso 1 1 calc R . .
C16 C 0.8712(8) -0.0884(6) 0.1365(7) 0.075(3) Uani 1 1 d . . .
H16 H 0.9401 -0.0687 0.1585 0.090 Uiso 1 1 calc R . .
C17 C 0.8981(9) 0.0486(6) 0.3515(7) 0.153(6) Uani 1 1 d . . .
H17A H 0.9058 0.0152 0.3994 0.163 Uiso 1 1 calc R . .
H17B H 0.8414 0.0810 0.3654 0.163 Uiso 1 1 calc R . .
H17C H 0.9701 0.0709 0.3474 0.163 Uiso 1 1 calc R . .
C23 C 0.6245(8) -0.0168(5) 0.3202(6) 0.107(4) Uani 1 1 d . . .
H23A H 0.5502 -0.0073 0.3400 0.136 Uiso 1 1 calc R . .
H23B H 0.6813 -0.0112 0.3711 0.136 Uiso 1 1 calc R . .
H23C H 0.6264 -0.0624 0.2980 0.136 Uiso 1 1 calc R . .
C31 C 0.6938(7) 0.2749(4) 0.1892(6) 0.048(2) Uani 1 1 d . . .
C32 C 0.6362(8) 0.3161(5) 0.1232(6) 0.069(3) Uani 1 1 d . . .
H32 H 0.5805 0.2979 0.0810 0.085 Uiso 1 1 calc R . .
C33 C 0.6621(9) 0.3845(6) 0.1203(7) 0.083(3) Uani 1 1 d . . .
H33 H 0.6251 0.4121 0.0754 0.096 Uiso 1 1 calc R . .
C34 C 0.7422(10) 0.4109(5) 0.1839(8) 0.082(3) Uani 1 1 d . . .
H34 H 0.7592 0.4567 0.1818 0.095 Uiso 1 1 calc R . .
C35 C 0.7978(9) 0.3719(6) 0.2501(7) 0.084(3) Uani 1 1 d . . .
H35 H 0.8529 0.3909 0.2920 0.105 Uiso 1 1 calc R . .
C36 C 0.7720(7) 0.3022(4) 0.2556(6) 0.060(3) Uani 1 1 d . . .
H36 H 0.8068 0.2755 0.3025 0.082 Uiso 1 1 calc R . .
C37 C 0.4431(7) 0.2112(4) 0.1813(6) 0.082(3) Uani 1 1 d . . .
H37A H 0.4679 0.2533 0.2089 0.097 Uiso 1 1 calc R . .
H37B H 0.4050 0.1851 0.2251 0.097 Uiso 1 1 calc R . .
H37C H 0.3913 0.2197 0.1279 0.097 Uiso 1 1 calc R . .
C43 C 0.6212(8) 0.1841(5) 0.3668(6) 0.103(4) Uani 1 1 d . . .
H43A H 0.6046 0.2315 0.3623 0.119 Uiso 1 1 calc R . .
H43B H 0.6607 0.1746 0.4259 0.119 Uiso 1 1 calc R . .
H43C H 0.5510 0.1590 0.3600 0.119 Uiso 1 1 calc R . .

loop_
_atom_site_aniso_label
_atom_site_aniso_U_11
_atom_site_aniso_U_22
_atom_site_aniso_U_33
_atom_site_aniso_U_23
_atom_site_aniso_U_13
_atom_site_aniso_U_12
Co 0.0430(7) 0.0454(7) 0.0456(7) -0.0002(6) 0.0025(5) 0.0003(6)
S1 0.0361(13) 0.0588(17) 0.0555(15) -0.0088(12) 0.0030(11) 0.0064(12)
S2 0.0391(13) 0.0497(16) 0.0566(15) -0.0025(12) 0.0024(11) 0.0019(12)
S3 0.0522(16) 0.0613(17) 0.0582(16) -0.0030(13) -0.0009(12) -0.0061(13)
S4 0.0679(17) 0.0458(15) 0.0527(15) 0.0041(12) 0.0131(13) 0.0014(13)
P1 0.0539(16) 0.0568(18) 0.0558(17) 0.0060(14) 0.0012(13) -0.0040(14)
P2 0.0520(16) 0.0542(17) 0.0462(16) -0.0068(13) 0.0045(12) -0.0028(13)
P3 0.109(3) 0.099(3) 0.107(3) 0.005(3) 0.035(2) 0.016(3)
F1 0.247(10) 0.222(11) 0.152(8) -0.070(7) 0.074(7) 0.025(8)
F2 0.202(10) 0.104(7) 0.431(16) -0.003(9) 0.147(10) -0.010(7)
F3 0.166(9) 0.226(10) 0.250(10) 0.077(9) -0.064(8) 0.031(8)
F4 0.168(8) 0.301(13) 0.249(10) 0.125(9) 0.057(7) 0.133(9)
F5 0.192(9) 0.136(8) 0.372(15) -0.008(9) 0.119(9) -0.081(7)
F6 0.332(12) 0.203(10) 0.102(6) -0.055(6) 0.079(7) 0.015(9)
O1 0.073(4) 0.062(4) 0.051(4) 0.010(3) 0.014(3) 0.002(4)
O2 0.082(5) 0.125(7) 0.052(5) 0.001(4) -0.021(4) -0.016(5)
O4 0.111(5) 0.065(5) 0.043(4) -0.005(3) 0.020(4) -0.002(4)
O5 0.045(4) 0.062(4) 0.087(5) -0.026(4) 0.015(3) -0.008(3)
N1 0.044(4) 0.058(5) 0.044(4) -0.016(4) 0.006(4) -0.003(4)
N2 0.078(6) 0.058(6) 0.080(6) -0.012(5) 0.020(5) -0.019(5)
C1 0.053(5) 0.047(6) 0.024(5) 0.008(4) 0.006(4) 0.003(5)
C2 0.050(6) 0.090(9) 0.082(7) -0.022(6) 0.016(6) 0.003(6)
C3 0.049(6) 0.050(6) 0.071(7) -0.008(5) 0.024(5) 0.002(5)
C4 0.048(6) 0.045(6) 0.074(7) -0.006(5) 0.024(5) 0.000(5)
C5 0.105(10) 0.116(11) 0.110(10) -0.034(8) 0.011(8) -0.058(8)
C6 0.122(10) 0.074(9) 0.166(12) 0.025(9) 0.062(9) -0.037(8)
C11 0.060(7) 0.066(7) 0.063(7) 0.017(5) 0.014(5) -0.005(6)
C12 0.076(8) 0.046(7) 0.107(9) 0.011(6) 0.005(7) 0.001(6)
C13 0.112(10) 0.035(7) 0.148(11) -0.026(7) 0.017(9) -0.014(7)
C14 0.128(12) 0.026(7) 0.150(12) -0.003(7) 0.035(10) 0.003(8)
C15 0.105(11) 0.065(9) 0.114(10) 0.001(7) 0.036(8) 0.038(8)
C16 0.052(7) 0.091(9) 0.083(8) 0.038(7) 0.002(6) 0.014(7)
C17 0.120(11) 0.240(18) 0.093(10) -0.014(11) -0.034(9) -0.007(11)
C23 0.105(9) 0.124(11) 0.094(9) 0.042(8) 0.022(7) -0.039(8)
C31 0.046(5) 0.047(6) 0.051(6) -0.013(5) 0.008(5) -0.004(5)
C32 0.072(7) 0.081(9) 0.055(7) 0.014(6) 0.010(5) 0.038(7)
C33 0.119(10) 0.064(8) 0.068(8) 0.018(7) 0.026(7) 0.026(8)
C34 0.115(10) 0.049(7) 0.086(9) -0.006(7) 0.029(7) -0.001(7)
C35 0.096(9) 0.066(8) 0.087(8) -0.017(7) -0.006(7) 0.002(7)
C36 0.066(7) 0.044(7) 0.072(7) -0.017(5) 0.012(5) 0.001(5)
C37 0.067(7) 0.071(8) 0.112(9) -0.012(7) 0.021(6) 0.005(6)
C43 0.116(10) 0.130(11) 0.068(8) -0.010(7) 0.033(7) -0.041(8)

loop_
_atom_type_symbol
_atom_type_description
_atom_type_scat_dispersion_real
_atom_type_scat_dispersion_imag
_atom_type_scat_source
Co Co 0.3494 0.9721 'International Tables Vol C Tables 4.2.6.8 and 6.1.1.4'
P P 0.1023 0.0942 'International Tables Vol C Tables 4.2.6.8 and 6.1.1.4'
S S 0.1246 0.1234 'International Tables Vol C Tables 4.2.6.8 and 6.1.1.4'
F F 0.0171 0.0103 'International Tables Vol C Tables 4.2.6.8 and 6.1.1.4'
N N 0.0061 0.0033 'International Tables Vol C Tables 4.2.6.8 and 6.1.1.4'
O O 0.0106 0.0060 'International Tables Vol C Tables 4.2.6.8 and 6.1.1.4'
C C 0.0033 0.0016 'International Tables Vol C Tables 4.2.6.8 and 6.1.1.4'
H H 0.0000 0.0000 'International Tables Vol C Tables 4.2.6.8 and 6.1.1.4'

loop_
_geom_angle_atom_site_label_1
_geom_angle_atom_site_label_2
_geom_angle_atom_site_label_3
_geom_angle
_geom_angle_site_symmetry_1
_geom_angle_site_symmetry_3
_geom_angle_publ_flag
P2 Co P1 94.39(10) . . ?
P2 Co S1 97.81(9) . . ?
P1 Co S1 90.28(10) . . ?
P2 Co S3 91.26(9) . . ?
P1 Co S3 98.49(10) . . ?
S1 Co S3 166.88(10) . . ?
P2 Co S2 173.72(10) . . ?
P1 Co S2 88.41(10) . . ?
S1 Co S2 76.53(8) . . ?
S3 Co S2 93.89(9) . . ?
P2 Co S4 90.06(10) . . ?
P1 Co S4 173.29(10) . . ?
S1 Co S4 94.10(9) . . ?
S3 Co S4 76.35(9) . . ?
S2 Co S4 87.67(9) . . ?
C1 S1 Co 87.4(3) . . ?
C1 S2 Co 86.7(3) . . ?
C4 S3 Co 86.4(3) . . ?
C4 S4 Co 85.7(3) . . ?
O2 P1 O1 108.8(3) . . ?
O2 P1 C11 97.7(4) . . ?
O1 P1 C11 104.1(4) . . ?
O2 P1 Co 114.4(3) . . ?
O1 P1 Co 111.8(2) . . ?
C11 P1 Co 118.6(3) . . ?
O5 P2 O4 110.2(3) . . ?
O5 P2 C31 105.0(4) . . ?
O4 P2 C31 103.1(4) . . ?
O5 P2 Co 109.6(2) . . ?
O4 P2 Co 110.1(3) . . ?
C31 P2 Co 118.5(3) . . ?
F1 P3 F5 88.6(5) . . ?
F1 P3 F4 95.3(6) . . ?
F5 P3 F4 91.7(5) . . ?
F1 P3 F2 87.8(6) . . ?
F5 P3 F2 175.7(6) . . ?
F4 P3 F2 91.0(6) . . ?
F1 P3 F6 175.6(6) . . ?
F5 P3 F6 95.6(6) . . ?
F4 P3 F6 83.5(5) . . ?
F2 P3 F6 88.0(5) . . ?
F1 P3 F3 91.2(5) . . ?
F5 P3 F3 89.2(6) . . ?
F4 P3 F3 173.4(6) . . ?
F2 P3 F3 88.5(5) . . ?
F6 P3 F3 89.8(5) . . ?
C23 O1 P1 123.3(6) . . ?
C17 O2 P1 134.9(8) . . ?
C43 O4 P2 127.2(6) . . ?
C37 O5 P2 127.8(5) . . ?
C1 N1 C2 121.6(7) . . ?
C1 N1 C3 123.0(7) . . ?
C2 N1 C3 115.3(6) . . ?
C4 N2 C6 121.0(9) . . ?
C4 N2 C5 120.3(9) . . ?
C6 N2 C5 118.6(8) . . ?
N1 C1 S2 124.7(6) . . ?
N1 C1 S1 126.0(6) . . ?
S2 C1 S1 109.2(4) . . ?
N1 C2 H2A 109.5 . . ?
N1 C2 H2B 109.5 . . ?
H2A C2 H2B 109.5 . . ?
N1 C2 H2C 109.5 . . ?
H2A C2 H2C 109.5 . . ?
H2B C2 H2C 109.5 . . ?
N1 C3 H3A 109.5 . . ?
N1 C3 H3B 109.5 . . ?
H3A C3 H3B 109.5 . . ?
N1 C3 H3C 109.5 . . ?
H3A C3 H3C 109.5 . . ?
H3B C3 H3C 109.5 . . ?
N2 C4 S4 123.9(7) . . ?
N2 C4 S3 124.4(7) . . ?
S4 C4 S3 111.6(5) . . ?
N2 C5 H5A 109.5 . . ?
N2 C5 H5B 109.5 . . ?
H5A C5 H5B 109.5 . . ?
N2 C5 H5C 109.5 . . ?
H5A C5 H5C 109.5 . . ?
H5B C5 H5C 109.5 . . ?
N2 C6 H6A 109.5 . . ?
N2 C6 H6B 109.5 . . ?
H6A C6 H6B 109.5 . . ?
N2 C6 H6C 109.5 . . ?
H6A C6 H6C 109.5 . . ?
H6B C6 H6C 109.5 . . ?
C16 C11 C12 117.5(9) . . ?
C16 C11 P1 123.9(9) . . ?
C12 C11 P1 118.6(8) . . ?
C13 C12 C11 118.2(10) . . ?
C13 C12 H12 120.9 . . ?
C11 C12 H12 120.9 . . ?
C14 C13 C12 122.2(11) . . ?
C14 C13 H13 118.9 . . ?
C12 C13 H13 118.9 . . ?
C13 C14 C15 119.8(11) . . ?
C13 C14 H14 120.1 . . ?
C15 C14 H14 120.1 . . ?
C14 C15 C16 119.4(11) . . ?
C14 C15 H15 120.3 . . ?
C16 C15 H15 120.3 . . ?
C15 C16 C11 122.9(11) . . ?
C15 C16 H16 118.6 . . ?
C11 C16 H16 118.6 . . ?
O2 C17 H17A 109.5 . . ?
O2 C17 H17B 109.5 . . ?
H17A C17 H17B 109.5 . . ?
O2 C17 H17C 109.5 . . ?
H17A C17 H17C 109.5 . . ?
H17B C17 H17C 109.5 . . ?
O1 C23 H23A 109.5 . . ?
O1 C23 H23B 109.5 . . ?
H23A C23 H23B 109.5 . . ?
O1 C23 H23C 109.5 . . ?
H23A C23 H23C 109.5 . . ?
H23B C23 H23C 109.5 . . ?
C36 C31 C32 120.5(8) . . ?
C36 C31 P2 118.0(7) . . ?
C32 C31 P2 121.5(8) . . ?
C31 C32 C33 119.9(10) . . ?
C31 C32 H32 120.1 . . ?
C33 C32 H32 120.1 . . ?
C34 C33 C32 119.5(10) . . ?
C34 C33 H33 120.3 . . ?
C32 C33 H33 120.3 . . ?
C35 C34 C33 121.6(10) . . ?
C35 C34 H34 119.2 . . ?
C33 C34 H34 119.2 . . ?
C34 C35 C36 120.2(10) . . ?
C34 C35 H35 119.9 . . ?
C36 C35 H35 119.9 . . ?
C31 C36 C35 118.3(9) . . ?
C31 C36 H36 120.9 . . ?
C35 C36 H36 120.9 . . ?
O5 C37 H37A 109.5 . . ?
O5 C37 H37B 109.5 . . ?
H37A C37 H37B 109.5 . . ?
O5 C37 H37C 109.5 . . ?
H37A C37 H37C 109.5 . . ?
H37B C37 H37C 109.5 . . ?
O4 C43 H43A 109.5 . . ?
O4 C43 H43B 109.5 . . ?
H43A C43 H43B 109.5 . . ?
O4 C43 H43C 109.5 . . ?
H43A C43 H43C 109.5 . . ?
H43B C43 H43C 109.5 . . ?

loop_
_geom_bond_atom_site_label_1
_geom_bond_atom_site_label_2
_geom_bond_distance
_geom_bond_site_symmetry_2
_geom_bond_publ_flag
Co P2 2.214(3) . ?
Co P1 2.222(3) . ?
Co S1 2.260(2) . ?
Co S3 2.265(2) . ?
Co S2 2.285(2) . ?
Co S4 2.293(3) . ?
S1 C1 1.728(7) . ?
S2 C1 1.725(7) . ?
S3 C4 1.707(8) . ?
S4 C4 1.699(8) . ?
P1 O2 1.576(6) . ?
P1 O1 1.596(6) . ?
P1 C11 1.819(9) . ?
P2 O5 1.577(5) . ?
P2 O4 1.591(6) . ?
P2 C31 1.818(8) . ?
P3 F1 1.495(7) . ?
P3 F5 1.500(7) . ?
P3 F4 1.521(8) . ?
P3 F2 1.533(8) . ?
P3 F6 1.534(7) . ?
P3 F3 1.546(8) . ?
O1 C23 1.457(9) . ?
O2 C17 1.273(10) . ?
O4 C43 1.408(9) . ?
O5 C37 1.457(8) . ?
N1 C1 1.304(8) . ?
N1 C2 1.450(9) . ?
N1 C3 1.472(8) . ?
N2 C4 1.316(9) . ?
N2 C6 1.460(10) . ?
N2 C5 1.488(10) . ?
C2 H2A 0.9600 . ?
C2 H2B 0.9600 . ?
C2 H2C 0.9600 . ?
C3 H3A 0.9600 . ?
C3 H3B 0.9600 . ?
C3 H3C 0.9600 . ?
C5 H5A 0.9600 . ?
C5 H5B 0.9600 . ?
C5 H5C 0.9600 . ?
C6 H6A 0.9600 . ?
C6 H6B 0.9600 . ?
C6 H6C 0.9600 . ?
C11 C16 1.380(11) . ?
C11 C12 1.415(11) . ?
C12 C13 1.414(11) . ?
C12 H12 0.9300 . ?
C13 C14 1.345(13) . ?
C13 H13 0.9300 . ?
C14 C15 1.374(13) . ?
C14 H14 0.9300 . ?
C15 C16 1.377(12) . ?
C15 H15 0.9300 . ?
C16 H16 0.9300 . ?
C17 H17A 0.9600 . ?
C17 H17B 0.9600 . ?
C17 H17C 0.9600 . ?
C23 H23A 0.9600 . ?
C23 H23B 0.9600 . ?
C23 H23C 0.9600 . ?
C31 C36 1.383(10) . ?
C31 C32 1.392(10) . ?
C32 C33 1.393(12) . ?
C32 H32 0.9300 . ?
C33 C34 1.366(12) . ?
C33 H33 0.9300 . ?
C34 C35 1.358(12) . ?
C34 H34 0.9300 . ?
C35 C36 1.419(11) . ?
C35 H35 0.9300 . ?
C36 H36 0.9300 . ?
C37 H37A 0.9600 . ?
C37 H37B 0.9600 . ?
C37 H37C 0.9600 . ?
C43 H43A 0.9600 . ?
C43 H43B 0.9600 . ?
C43 H43C 0.9600 . ?

loop_
_geom_torsion_atom_site_label_1
_geom_torsion_atom_site_label_2
_geom_torsion_atom_site_label_3
_geom_torsion_atom_site_label_4
_geom_torsion
_geom_torsion_site_symmetry_1
_geom_torsion_site_symmetry_2
_geom_torsion_site_symmetry_3
_geom_torsion_site_symmetry_4
_geom_torsion_publ_flag
P2 Co S1 C1 179.8(3) . . . . ?
P1 Co S1 C1 -85.7(3) . . . . ?
S3 Co S1 C1 46.5(5) . . . . ?
S2 Co S1 C1 2.6(3) . . . . ?
S4 Co S1 C1 89.2(3) . . . . ?
P2 Co S2 C1 -28.5(10) . . . . ?
P1 Co S2 C1 88.0(3) . . . . ?
S1 Co S2 C1 -2.6(3) . . . . ?
S3 Co S2 C1 -173.5(3) . . . . ?
S4 Co S2 C1 -97.4(3) . . . . ?
P2 Co S3 C4 -88.9(3) . . . . ?
P1 Co S3 C4 176.5(3) . . . . ?
S1 Co S3 C4 45.0(5) . . . . ?
S2 Co S3 C4 87.5(3) . . . . ?
S4 Co S3 C4 0.9(3) . . . . ?
P2 Co S4 C4 90.4(3) . . . . ?
P1 Co S4 C4 -41.2(10) . . . . ?
S1 Co S4 C4 -171.7(3) . . . . ?
S3 Co S4 C4 -0.9(3) . . . . ?
S2 Co S4 C4 -95.4(3) . . . . ?
P2 Co P1 O2 -96.4(3) . . . . ?
S1 Co P1 O2 165.7(3) . . . . ?
S3 Co P1 O2 -4.5(3) . . . . ?
S2 Co P1 O2 89.2(3) . . . . ?
S4 Co P1 O2 35.0(10) . . . . ?
P2 Co P1 O1 27.8(3) . . . . ?
S1 Co P1 O1 -70.0(3) . . . . ?
S3 Co P1 O1 119.8(3) . . . . ?
S2 Co P1 O1 -146.5(3) . . . . ?
S4 Co P1 O1 159.3(9) . . . . ?
P2 Co P1 C11 149.0(4) . . . . ?
S1 Co P1 C11 51.1(4) . . . . ?
S3 Co P1 C11 -119.1(4) . . . . ?
S2 Co P1 C11 -25.4(4) . . . . ?
S4 Co P1 C11 -79.6(10) . . . . ?
P1 Co P2 O5 -86.4(3) . . . . ?
S1 Co P2 O5 4.4(3) . . . . ?
S3 Co P2 O5 174.9(3) . . . . ?
S2 Co P2 O5 29.8(10) . . . . ?
S4 Co P2 O5 98.6(3) . . . . ?
P1 Co P2 O4 34.9(3) . . . . ?
S1 Co P2 O4 125.8(3) . . . . ?
S3 Co P2 O4 -63.7(3) . . . . ?
S2 Co P2 O4 151.2(9) . . . . ?
S4 Co P2 O4 -140.1(3) . . . . ?
P1 Co P2 C31 153.1(4) . . . . ?
S1 Co P2 C31 -116.0(3) . . . . ?
S3 Co P2 C31 54.5(4) . . . . ?
S2 Co P2 C31 -90.6(10) . . . . ?
S4 Co P2 C31 -21.8(4) . . . . ?
O2 P1 O1 C23 -41.5(8) . . . . ?
C11 P1 O1 C23 62.0(7) . . . . ?
Co P1 O1 C23 -168.8(6) . . . . ?
O1 P1 O2 C17 -51.0(12) . . . . ?
C11 P1 O2 C17 -158.9(12) . . . . ?
Co P1 O2 C17 74.8(12) . . . . ?
O5 P2 O4 C43 -44.3(8) . . . . ?
C31 P2 O4 C43 67.4(8) . . . . ?
Co P2 O4 C43 -165.3(7) . . . . ?
O4 P2 O5 C37 65.4(8) . . . . ?
C31 P2 O5 C37 -45.1(8) . . . . ?
Co P2 O5 C37 -173.3(6) . . . . ?
C2 N1 C1 S2 180.0(6) . . . . ?
C3 N1 C1 S2 4.8(11) . . . . ?
C2 N1 C1 S1 1.4(12) . . . . ?
C3 N1 C1 S1 -173.7(6) . . . . ?
Co S2 C1 N1 -175.3(7) . . . . ?
Co S2 C1 S1 3.5(3) . . . . ?
Co S1 C1 N1 175.2(7) . . . . ?
Co S1 C1 S2 -3.6(3) . . . . ?
C6 N2 C4 S4 3.0(12) . . . . ?
C5 N2 C4 S4 -179.5(7) . . . . ?
C6 N2 C4 S3 -174.8(7) . . . . ?
C5 N2 C4 S3 2.7(12) . . . . ?
Co S4 C4 N2 -176.9(7) . . . . ?
Co S4 C4 S3 1.2(4) . . . . ?
Co S3 C4 N2 176.8(7) . . . . ?
Co S3 C4 S4 -1.2(4) . . . . ?
O2 P1 C11 C16 -36.1(8) . . . . ?
O1 P1 C11 C16 -147.8(7) . . . . ?
Co P1 C11 C16 87.2(8) . . . . ?
O2 P1 C11 C12 144.7(7) . . . . ?
O1 P1 C11 C12 32.9(8) . . . . ?
Co P1 C11 C12 -92.0(7) . . . . ?
C16 C11 C12 C13 0.3(13) . . . . ?
P1 C11 C12 C13 179.6(7) . . . . ?
C11 C12 C13 C14 -0.9(16) . . . . ?
C12 C13 C14 C15 1.0(19) . . . . ?
C13 C14 C15 C16 -0.6(18) . . . . ?
C14 C15 C16 C11 0.0(17) . . . . ?
C12 C11 C16 C15 0.1(15) . . . . ?
P1 C11 C16 C15 -179.2(8) . . . . ?
O5 P2 C31 C36 147.8(7) . . . . ?
O4 P2 C31 C36 32.4(7) . . . . ?
Co P2 C31 C36 -89.4(7) . . . . ?
O5 P2 C31 C32 -33.4(8) . . . . ?
O4 P2 C31 C32 -148.8(7) . . . . ?
Co P2 C31 C32 89.4(7) . . . . ?
C36 C31 C32 C33 3.8(13) . . . . ?
P2 C31 C32 C33 -175.0(7) . . . . ?
C31 C32 C33 C34 -1.5(14) . . . . ?
C32 C33 C34 C35 0.1(16) . . . . ?
C33 C34 C35 C36 -1.0(16) . . . . ?
C32 C31 C36 C35 -4.6(13) . . . . ?
P2 C31 C36 C35 174.2(7) . . . . ?
C34 C35 C36 C31 3.3(14) . . . . ?
